data_4341133
loop_
_publ_author_name
'Ghosh, Prabir'
'Ray, Ritwika'
'Das, Ankita'
'Lahiri, Goutam Kumar'

_publ_section_title
;
 Revelation of Varying Coordination Modes and Noninnocence of Deprotonated
 2,2'-Bipyridine-3,3'-diol in {Os(bpy)2} Frameworks.
;
_journal_issue 19
_journal_name_full 'Inorganic chemistry'
_journal_page_first 10695
_journal_page_last 10707
_journal_paper_doi 10.1021/ic501852a
_journal_volume 53
_journal_year 2014
_chemical_formula_sum 'C32.5 H24.5 Cl2.5 N4 O6 Os'
_chemical_formula_weight 845.88
_chemical_name_systematic
; 
 ? 
;
_space_group_IT_number 2
_symmetry_cell_setting triclinic
_symmetry_space_group_name_Hall '-P 1'
_symmetry_space_group_name_H-M 'P -1'
_atom_sites_solution_hydrogens geom
_atom_sites_solution_primary direct
_atom_sites_solution_secondary difmap
_audit_creation_method SHELXL-97
_cell_angle_alpha 98.293(3)
_cell_angle_beta 98.983(4)
_cell_angle_gamma 107.565(3)
_cell_formula_units_Z 4
_cell_length_a 12.791(5)
_cell_length_b 12.816(5)
_cell_length_c 20.033(7)
_cell_measurement_reflns_used 8335
_cell_measurement_temperature 100(2)
_cell_measurement_theta_max 29.13
_cell_measurement_theta_min 3.03
_cell_volume 3028(2)
_computing_cell_refinement 'CrystalClear-SM Expert 2.1 b24 (Rigaku, 2012)'
_computing_data_collection 'CrystalClear-SM Expert 2.1 b24 (Rigaku, 2012)'
_computing_data_reduction 'CrystalClear-SM Expert 2.1 b24 (Rigaku, 2012)'
_computing_molecular_graphics 'Bruker SHELXTL'
_computing_publication_material ORTEP
_computing_structure_refinement 'SHELXL-97 (Sheldrick, 2008)'
_computing_structure_solution 'SHELXS-97 (Sheldrick, 2008)'
_diffrn_ambient_temperature 100(2)
_diffrn_detector_area_resol_mean 7.111
_diffrn_measured_fraction_theta_full 0.971
_diffrn_measured_fraction_theta_max 0.971
_diffrn_measurement_device_type 'Rigaku Saturn724+ (4x4 bin mode)'
_diffrn_measurement_method 'profile data from \w-scans'
_diffrn_radiation_monochromator graphite
_diffrn_radiation_source 'fine-focus sealed tube'
_diffrn_radiation_type MoK\a
_diffrn_radiation_wavelength 0.71075
_diffrn_reflns_av_R_equivalents 0.0735
_diffrn_reflns_av_unetI/netI 0.0729
_diffrn_reflns_limit_h_max 15
_diffrn_reflns_limit_h_min -14
_diffrn_reflns_limit_k_max 15
_diffrn_reflns_limit_k_min -15
_diffrn_reflns_limit_l_max 23
_diffrn_reflns_limit_l_min -23
_diffrn_reflns_number 36404
_diffrn_reflns_theta_full 25.00
_diffrn_reflns_theta_max 25.00
_diffrn_reflns_theta_min 3.03
_exptl_absorpt_coefficient_mu 4.486
_exptl_absorpt_correction_T_max 0.4673
_exptl_absorpt_correction_T_min 0.4673
_exptl_absorpt_correction_type numerical
_exptl_crystal_colour brown
_exptl_crystal_density_diffrn 1.856
_exptl_crystal_density_method 'not measured'
_exptl_crystal_description neddle
_exptl_crystal_F_000 1656
_exptl_crystal_size_max 0.230
_exptl_crystal_size_mid 0.050
_exptl_crystal_size_min 0.030
_refine_diff_density_max 3.324
_refine_diff_density_min -1.909
_refine_diff_density_rms 0.264
_refine_ls_extinction_method none
_refine_ls_goodness_of_fit_ref 0.979
_refine_ls_hydrogen_treatment mixed
_refine_ls_matrix_type full
_refine_ls_number_parameters 809
_refine_ls_number_reflns 10349
_refine_ls_number_restraints 219
_refine_ls_restrained_S_all 0.970
_refine_ls_R_factor_all 0.0765
_refine_ls_R_factor_gt 0.0672
_refine_ls_shift/su_max 0.001
_refine_ls_shift/su_mean 0.000
_refine_ls_structure_factor_coef Fsqd
_refine_ls_weighting_details 'calc w=1/[\s^2^(Fo^2^)+(0.0909P)^2^+76.3606P] where P=(Fo^2^+2Fc^2^)/3'
_refine_ls_weighting_scheme calc
_refine_ls_wR_factor_gt 0.1661
_refine_ls_wR_factor_ref 0.1816
_reflns_number_gt 9207
_reflns_number_total 10349
_reflns_threshold_expression >2sigma(I)
_cod_data_source_file ic501852a_si_004.cif
_cod_data_source_block '[4]ClO4'
_cod_depositor_comments
;
The following automatic conversions were performed:

'_symmetry_cell_setting' value 'Triclinic' changed to 'triclinic'
according to
/home/saulius/struct/COD-crude-data--automatic-downloads/rss-feeds/ACS/lib/dictionaries/cif_core.dic
dictionary named 'cif_core.dic' version 2.4.2 from
2011-04-26.

'_exptl_absorpt_correction_type' value 'Numerical'
changed to 'numerical' according to
/home/saulius/struct/COD-crude-data--automatic-downloads/rss-feeds/ACS/lib/dictionaries/cif_core.dic
dictionary named 'cif_core.dic' version 2.4.2 from 2011-04-26.

Automatic conversion script
Id: cif_fix_values 2281 2013-09-26 08:29:07Z andrius 

 Adding full bibliography for 4341133--4341136.cif.
;
_cod_original_sg_symbol_H-M P-1
_cod_database_code 4341133

loop_
_symmetry_equiv_pos_as_xyz
'x, y, z'
'-x, -y, -z'

loop_
_atom_site_label
_atom_site_type_symbol
_atom_site_fract_x
_atom_site_fract_y
_atom_site_fract_z
_atom_site_U_iso_or_equiv
_atom_site_adp_type
_atom_site_occupancy
_atom_site_symmetry_multiplicity
_atom_site_calc_flag
_atom_site_refinement_flags
Os2 Os 0.18513(3) 0.96079(3) -0.39884(2) 0.01579(14) Uani 1 1 d .
Os1 Os 0.35555(3) 0.27583(3) 0.10609(2) 0.01573(14) Uani 1 1 d .
Cl1 Cl 0.6977(2) 0.4069(2) 0.48617(15) 0.0268(6) Uani 1 1 d .
Cl87 Cl -0.0124(3) 0.4738(3) 0.14742(15) 0.0286(7) Uani 1 1 d .
O2 O 0.3011(6) 0.1247(6) 0.1314(4) 0.0186(16) Uani 1 1 d .
O1 O 0.3950(6) 0.2045(6) 0.0219(4) 0.0181(16) Uani 1 1 d .
O4 O 0.2345(6) 1.0313(6) -0.2982(4) 0.0188(16) Uani 1 1 d .
O3 O 0.0424(6) 0.9944(6) -0.3977(4) 0.0208(17) Uani 1 1 d .
O6 O -0.0036(9) 0.3648(8) 0.1462(4) 0.040(2) Uani 1 1 d .
O8 O -0.1271(9) 0.4634(12) 0.1184(6) 0.066(4) Uani 1 1 d .
O9 O 0.7773(8) 0.4158(8) 0.4412(5) 0.039(2) Uani 1 1 d .
O12 O 0.5878(8) 0.3868(8) 0.4456(5) 0.039(2) Uani 1 1 d .
O11 O 0.7294(10) 0.5126(8) 0.5348(5) 0.056(3) Uani 1 1 d .
O10 O 0.6954(8) 0.3164(8) 0.5221(5) 0.038(2) Uani 1 1 d .
O7 O 0.0172(10) 0.5320(9) 0.2186(5) 0.048(3) Uani 1 1 d .
O5 O 0.0613(8) 0.5345(8) 0.1088(5) 0.041(2) Uani 1 1 d .
N2 N 0.3396(11) 0.3566(11) 0.1973(6) 0.0455(15) Uani 1 1 d U
N1 N 0.5126(8) 0.3086(8) 0.1654(5) 0.022(2) Uani 1 1 d .
N3 N 0.3838(8) 0.4247(7) 0.0720(5) 0.0199(18) Uani 1 1 d U
N4 N 0.1989(8) 0.2545(8) 0.0499(4) 0.018(2) Uani 1 1 d .
N6 N 0.3436(8) 0.9554(8) -0.4009(5) 0.022(2) Uani 1 1 d .
N5 N 0.2596(8) 1.1109(7) -0.4255(5) 0.0171(19) Uani 1 1 d .
N8 N 0.1090(8) 0.8096(8) -0.3753(5) 0.021(2) Uani 1 1 d .
N7 N 0.1255(7) 0.8592(7) -0.4960(4) 0.0144(18) Uani 1 1 d .
C1 C 0.3215(9) 0.1031(9) -0.0174(5) 0.019(2) Uani 1 1 d .
C5 C 0.2512(9) -0.0978(9) -0.0395(6) 0.021(2) Uani 1 1 d .
H5 H 0.2508 -0.1662 -0.0264 0.026 Uiso 1 1 calc R
C44 C 0.2284(11) 1.1366(9) -0.2765(6) 0.024(3) Uani 1 1 d .
C28 C 0.1898(10) 0.3418(9) 0.0192(6) 0.024(3) Uani 1 1 d .
C8 C 0.4553(10) -0.0598(9) 0.0779(6) 0.0209(11) Uani 1 1 d U
H8 H 0.4638 -0.1019 0.0373 0.025 Uiso 1 1 calc R
C64 C 0.0998(9) 0.7930(9) -0.3115(6) 0.019(2) Uani 1 1 d .
H64 H 0.1396 0.8522 -0.2731 0.023 Uiso 1 1 calc R
C3 C 0.1880(10) -0.0002(11) -0.1225(6) 0.026(3) Uani 1 1 d .
H3 H 0.1432 -0.0011 -0.1653 0.031 Uiso 1 1 calc R
C52 C 0.5656(10) 0.9729(10) -0.3965(6) 0.027(3) Uani 1 1 d .
H52 H 0.6426 0.9806 -0.3928 0.033 Uiso 1 1 calc R
C6 C 0.3166(9) 0.0030(9) 0.0056(6) 0.018(2) Uani 1 1 d .
C56 C 0.1049(11) 0.8181(10) -0.6180(6) 0.0265(15) Uani 1 1 d U
H56 H 0.1208 0.8427 -0.6590 0.032 Uiso 1 1 calc R
C57 C 0.0411(11) 0.7060(10) -0.6209(6) 0.0277(15) Uani 1 1 d U
H57 H 0.0135 0.6533 -0.6634 0.033 Uiso 1 1 calc R
C7 C 0.3834(10) 0.0025(9) 0.0722(6) 0.0206(11) Uani 1 1 d U
C31 C 0.0077(11) 0.1516(11) 0.0019(7) 0.034(3) Uani 1 1 d .
H31 H -0.0556 0.0863 -0.0038 0.040 Uiso 1 1 calc R
C26 C 0.3018(11) 0.5396(10) 0.0132(7) 0.029(2) Uani 1 1 d U
H26 H 0.2385 0.5511 -0.0123 0.035 Uiso 1 1 calc R
C63 C 0.0349(10) 0.6938(10) -0.3001(6) 0.025(3) Uani 1 1 d .
H63 H 0.0291 0.6855 -0.2543 0.030 Uiso 1 1 calc R
C4 C 0.1874(11) -0.1006(11) -0.1023(7) 0.034(3) Uani 1 1 d .
H4 H 0.1431 -0.1702 -0.1317 0.040 Uiso 1 1 calc R
C29 C 0.0892(10) 0.3338(10) -0.0223(7) 0.028(3) Uani 1 1 d .
H29 H 0.0830 0.3928 -0.0447 0.033 Uiso 1 1 calc R
C45 C 0.2077(9) 1.1835(9) -0.4383(6) 0.021(2) Uani 1 1 d .
H45 H 0.1313 1.1667 -0.4352 0.025 Uiso 1 1 calc R
C47 C 0.3738(11) 1.3079(10) -0.4626(6) 0.029(3) Uani 1 1 d .
H47 H 0.4122 1.3752 -0.4757 0.035 Uiso 1 1 calc R
C32 C 0.1071(10) 0.1606(10) 0.0415(7) 0.030(3) Uani 1 1 d .
H32 H 0.1134 0.1013 0.0636 0.036 Uiso 1 1 calc R
C53 C 0.4929(10) 0.8785(10) -0.3843(6) 0.027(3) Uani 1 1 d .
H53 H 0.5179 0.8187 -0.3744 0.032 Uiso 1 1 calc R
C42 C 0.3201(13) 1.3336(11) -0.2371(6) 0.038(3) Uani 1 1 d .
H42 H 0.3857 1.3971 -0.2295 0.046 Uiso 1 1 calc R
C9 C 0.5160(10) -0.0620(9) 0.1426(6) 0.0211(11) Uani 1 1 d U
H9 H 0.5653 -0.1046 0.1451 0.025 Uiso 1 1 calc R
C48 C 0.4256(11) 1.2326(10) -0.4494(6) 0.026(3) Uani 1 1 d .
H48 H 0.5015 1.2472 -0.4533 0.031 Uiso 1 1 calc R
C34 C -0.1174(10) 0.8872(11) -0.3610(7) 0.028(2) Uani 1 1 d U
H34 H -0.1432 0.8386 -0.4050 0.033 Uiso 1 1 calc R
C11 C 0.4312(10) 0.0590(9) 0.1982(6) 0.0211(11) Uani 1 1 d U
H11 H 0.4224 0.0984 0.2398 0.025 Uiso 1 1 calc R
C12 C 0.3712(10) 0.0639(9) 0.1345(6) 0.0208(11) Uani 1 1 d U
C2 C 0.2537(9) 0.0991(9) -0.0801(5) 0.018(2) Uani 1 1 d .
H2 H 0.2532 0.1670 -0.0937 0.022 Uiso 1 1 calc R
C24 C 0.4933(12) 0.6096(10) 0.0691(6) 0.029(2) Uani 1 1 d U
H24 H 0.5627 0.6694 0.0827 0.035 Uiso 1 1 calc R
C61 C -0.0128(10) 0.6234(9) -0.4206(7) 0.026(3) Uani 1 1 d .
H61 H -0.0521 0.5646 -0.4593 0.032 Uiso 1 1 calc R
C51 C 0.5273(10) 1.0570(10) -0.4141(6) 0.025(3) Uani 1 1 d .
H51 H 0.5765 1.1207 -0.4255 0.030 Uiso 1 1 calc R
C25 C 0.4030(12) 0.6233(10) 0.0305(6) 0.030(2) Uani 1 1 d U
H25 H 0.4105 0.6916 0.0153 0.036 Uiso 1 1 calc R
C36 C -0.1466(11) 0.9410(13) -0.2469(7) 0.039(3) Uani 1 1 d U
H36 H -0.1900 0.9296 -0.2125 0.047 Uiso 1 1 calc R
C50 C 0.4185(10) 1.0478(9) -0.4151(6) 0.025(3) Uani 1 1 d .
C13 C 0.5976(9) 0.2772(9) 0.1462(6) 0.022(2) Uani 1 1 d .
H13 H 0.5865 0.2370 0.1005 0.026 Uiso 1 1 calc R
C10 C 0.5037(10) -0.0032(9) 0.2009(6) 0.0213(11) Uani 1 1 d U
H10 H 0.5451 -0.0043 0.2444 0.026 Uiso 1 1 calc R
C39 C 0.1272(12) 1.1459(10) -0.2653(7) 0.032(3) Uani 1 1 d .
C55 C 0.1438(11) 0.8909(10) -0.5559(6) 0.0252(17) Uani 1 1 d U
H55 H 0.1852 0.9667 -0.5546 0.030 Uiso 1 1 calc R
C16 C 0.6271(12) 0.3821(11) 0.2804(7) 0.036(3) Uani 1 1 d .
H16 H 0.6360 0.4175 0.3269 0.043 Uiso 1 1 calc R
C43 C 0.3267(11) 1.2287(10) -0.2618(6) 0.029(3) Uani 1 1 d .
H43 H 0.3959 1.2203 -0.2684 0.034 Uiso 1 1 calc R
C60 C 0.0513(9) 0.7230(9) -0.4308(6) 0.021(2) Uani 1 1 d .
C58 C 0.0207(11) 0.6765(10) -0.5610(6) 0.0263(15) Uani 1 1 d U
H58 H -0.0249 0.6022 -0.5620 0.032 Uiso 1 1 calc R
C17 C 0.5279(10) 0.3570(9) 0.2324(7) 0.028(3) Uani 1 1 d .
C41 C 0.2252(14) 1.3494(12) -0.2234(8) 0.048(4) Uani 1 1 d .
H41 H 0.2246 1.4215 -0.2045 0.058 Uiso 1 1 calc R
C35 C -0.1814(11) 0.8699(12) -0.3104(7) 0.036(3) Uani 1 1 d U
H35 H -0.2495 0.8087 -0.3200 0.043 Uiso 1 1 calc R
C49 C 0.3694(9) 1.1357(10) -0.4305(6) 0.022(2) Uani 1 1 d .
C18 C 0.4314(13) 0.3896(14) 0.2507(7) 0.0458(15) Uani 1 1 d U
C54 C 0.3812(10) 0.8714(10) -0.3866(6) 0.025(3) Uani 1 1 d .
H54 H 0.3305 0.8060 -0.3780 0.030 Uiso 1 1 calc R
C38 C 0.0205(11) 1.0478(12) -0.2825(6) 0.030(2) Uani 1 1 d U
C40 C 0.1257(15) 1.2536(13) -0.2384(7) 0.044(4) Uani 1 1 d .
H40 H 0.0575 1.2625 -0.2301 0.052 Uiso 1 1 calc R
C30 C -0.0013(11) 0.2388(11) -0.0304(7) 0.032(3) Uani 1 1 d .
H30 H -0.0711 0.2324 -0.0583 0.039 Uiso 1 1 calc R
C27 C 0.2906(10) 0.4375(10) 0.0328(6) 0.023(2) Uani 1 1 d U
C23 C 0.4845(11) 0.5105(9) 0.0884(6) 0.023(2) Uani 1 1 d U
H23 H 0.5489 0.5004 0.1135 0.028 Uiso 1 1 calc R
C19 C 0.4298(13) 0.4496(14) 0.3140(7) 0.0465(16) Uani 1 1 d U
H19 H 0.4911 0.4674 0.3520 0.056 Uiso 1 1 calc R
C20 C 0.3373(13) 0.4835(14) 0.3213(7) 0.0468(16) Uani 1 1 d U
H20 H 0.3370 0.5278 0.3636 0.056 Uiso 1 1 calc R
C21 C 0.2459(13) 0.4518(14) 0.2661(7) 0.0467(16) Uani 1 1 d U
H21 H 0.1824 0.4742 0.2699 0.056 Uiso 1 1 calc R
C22 C 0.2490(13) 0.3884(14) 0.2068(7) 0.0461(15) Uani 1 1 d U
H22 H 0.1852 0.3647 0.1699 0.055 Uiso 1 1 calc R
C14 C 0.6982(11) 0.3014(12) 0.1902(8) 0.039(3) Uani 1 1 d .
H14 H 0.7580 0.2827 0.1746 0.047 Uiso 1 1 calc R
C15 C 0.7117(11) 0.3530(11) 0.2570(8) 0.038(3) Uani 1 1 d .
H15 H 0.7814 0.3691 0.2881 0.046 Uiso 1 1 calc R
C62 C -0.0221(11) 0.6056(10) -0.3545(7) 0.031(3) Uani 1 1 d .
H62 H -0.0661 0.5355 -0.3472 0.037 Uiso 1 1 calc R
C59 C 0.0633(11) 0.7500(10) -0.4983(6) 0.0235(17) Uani 1 1 d U
C37 C -0.0467(11) 1.0296(13) -0.2340(7) 0.036(3) Uani 1 1 d U
H37 H -0.0233 1.0798 -0.1905 0.043 Uiso 1 1 calc R
C33 C -0.0156(10) 0.9758(10) -0.3469(6) 0.024(2) Uani 1 1 d U
C46 C 0.2626(11) 1.2834(9) -0.4563(6) 0.027(3) Uani 1 1 d .
H46 H 0.2242 1.3348 -0.4642 0.033 Uiso 1 1 calc R
Cl2S Cl 0.2735(13) 0.6888(13) 0.3262(8) 0.225(6) Uiso 1 1 d .
Cl3S Cl 0.3711(16) 0.6773(16) 0.2088(10) 0.271(8) Uiso 1 1 d .
C2S C 0.346(3) 0.757(3) 0.2699(18) 0.137(12) Uiso 1 1 d .
H2SA H 0.4147 0.8196 0.2951 0.165 Uiso 1 1 calc R
Cl1S Cl 0.2387(12) 0.8089(12) 0.2168(7) 0.204(5) Uiso 1 1 d .

loop_
_atom_site_aniso_label
_atom_site_aniso_U_11
_atom_site_aniso_U_22
_atom_site_aniso_U_33
_atom_site_aniso_U_23
_atom_site_aniso_U_13
_atom_site_aniso_U_12
Os2 0.0141(2) 0.0150(2) 0.0176(2) 0.00327(17) 0.00498(18) 0.00304(17)
Os1 0.0138(2) 0.0145(2) 0.0173(2) 0.00282(16) 0.00358(18) 0.00253(17)
Cl1 0.0249(16) 0.0255(15) 0.0231(15) 0.0017(11) 0.0061(12) -0.0006(12)
Cl87 0.0232(16) 0.0337(16) 0.0245(15) 0.0122(12) -0.0010(12) 0.0032(12)
O2 0.018(4) 0.016(4) 0.022(4) 0.002(3) 0.012(3) 0.003(3)
O1 0.022(4) 0.008(4) 0.021(4) 0.000(3) 0.006(3) 0.001(3)
O4 0.015(4) 0.020(4) 0.021(4) 0.001(3) 0.009(3) 0.005(3)
O3 0.018(4) 0.019(4) 0.029(4) 0.005(3) 0.014(3) 0.007(3)
O6 0.059(7) 0.039(6) 0.023(5) 0.015(4) 0.007(5) 0.015(5)
O8 0.021(6) 0.117(11) 0.060(8) 0.048(7) -0.008(5) 0.017(6)
O9 0.027(5) 0.057(6) 0.035(5) 0.015(5) 0.016(4) 0.010(5)
O12 0.028(5) 0.042(6) 0.040(6) 0.002(4) 0.005(4) 0.007(4)
O11 0.073(8) 0.032(6) 0.040(6) -0.014(4) 0.023(6) -0.012(5)
O10 0.027(5) 0.042(6) 0.039(5) 0.015(4) 0.001(4) 0.005(4)
O7 0.068(8) 0.046(6) 0.035(6) 0.002(5) 0.004(5) 0.034(6)
O5 0.031(5) 0.035(5) 0.045(6) 0.011(4) 0.012(4) -0.008(4)
N2 0.038(3) 0.063(4) 0.030(3) -0.003(3) 0.011(3) 0.013(3)
N1 0.021(5) 0.025(5) 0.018(5) 0.011(4) -0.003(4) 0.008(4)
N3 0.025(4) 0.016(4) 0.017(4) -0.002(3) 0.005(3) 0.007(3)
N4 0.012(5) 0.029(5) 0.013(5) 0.002(4) 0.002(4) 0.007(4)
N6 0.022(5) 0.018(5) 0.019(5) -0.005(4) 0.004(4) 0.001(4)
N5 0.013(5) 0.014(5) 0.021(5) 0.001(4) 0.007(4) -0.001(4)
N8 0.014(5) 0.017(5) 0.028(5) -0.001(4) 0.007(4) -0.001(4)
N7 0.008(4) 0.023(5) 0.015(5) 0.005(4) 0.002(4) 0.009(4)
C1 0.020(6) 0.023(6) 0.012(5) 0.001(4) 0.008(5) 0.007(5)
C5 0.012(6) 0.016(6) 0.027(6) 0.000(5) 0.000(5) -0.004(4)
C44 0.032(7) 0.018(6) 0.019(6) 0.004(5) -0.006(5) 0.006(5)
C28 0.024(6) 0.013(5) 0.036(7) 0.002(5) 0.010(5) 0.006(5)
C8 0.022(3) 0.021(2) 0.022(2) 0.0112(19) 0.010(2) 0.006(2)
C64 0.020(6) 0.020(6) 0.018(6) 0.007(4) 0.002(5) 0.008(5)
C3 0.026(7) 0.039(7) 0.014(6) 0.003(5) 0.003(5) 0.014(6)
C52 0.011(6) 0.032(7) 0.034(7) 0.003(5) 0.001(5) 0.003(5)
C6 0.014(6) 0.015(5) 0.024(6) -0.001(4) 0.008(5) 0.004(4)
C56 0.034(3) 0.025(3) 0.020(3) 0.006(3) 0.001(3) 0.010(3)
C57 0.034(3) 0.026(3) 0.021(3) 0.005(2) 0.000(3) 0.009(3)
C7 0.022(3) 0.021(2) 0.022(2) 0.0113(19) 0.010(2) 0.006(2)
C31 0.017(7) 0.026(7) 0.048(8) -0.009(6) 0.008(6) -0.001(5)
C26 0.031(5) 0.019(5) 0.033(5) 0.001(4) 0.004(4) 0.007(4)
C63 0.029(7) 0.035(7) 0.021(6) 0.018(5) 0.008(5) 0.019(6)
C4 0.023(7) 0.034(7) 0.033(7) -0.007(6) -0.002(6) 0.005(6)
C29 0.014(6) 0.023(6) 0.045(8) 0.007(5) -0.007(5) 0.011(5)
C45 0.013(6) 0.017(6) 0.031(6) 0.007(5) 0.009(5) -0.002(4)
C47 0.028(7) 0.026(7) 0.028(7) 0.007(5) 0.007(6) -0.001(5)
C32 0.019(6) 0.020(6) 0.048(8) 0.001(5) 0.016(6) -0.001(5)
C53 0.026(7) 0.030(7) 0.022(6) -0.002(5) -0.002(5) 0.011(5)
C42 0.046(9) 0.028(7) 0.021(7) -0.003(5) -0.008(6) -0.004(6)
C9 0.022(3) 0.022(2) 0.022(2) 0.0112(19) 0.010(2) 0.006(2)
C48 0.023(7) 0.027(6) 0.016(6) -0.002(5) -0.002(5) 0.000(5)
C34 0.021(5) 0.038(5) 0.032(5) 0.024(4) 0.005(4) 0.014(4)
C11 0.023(3) 0.022(2) 0.022(2) 0.0110(19) 0.010(2) 0.006(2)
C12 0.022(3) 0.021(2) 0.022(2) 0.0110(19) 0.010(2) 0.006(2)
C2 0.024(6) 0.015(5) 0.017(6) 0.004(4) 0.007(5) 0.005(5)
C24 0.043(6) 0.016(4) 0.023(5) 0.006(4) 0.010(4) 0.002(4)
C61 0.018(6) 0.012(6) 0.040(7) 0.001(5) 0.004(5) -0.005(5)
C51 0.020(6) 0.028(6) 0.029(7) 0.010(5) 0.008(5) 0.005(5)
C25 0.044(6) 0.012(4) 0.033(5) 0.010(4) 0.012(5) 0.003(4)
C36 0.025(5) 0.069(7) 0.037(5) 0.035(5) 0.008(5) 0.023(5)
C50 0.028(7) 0.013(5) 0.027(6) -0.004(5) 0.011(5) -0.001(5)
C13 0.016(6) 0.018(6) 0.031(6) 0.002(5) 0.004(5) 0.007(5)
C10 0.023(3) 0.022(2) 0.022(2) 0.0111(19) 0.009(2) 0.006(2)
C39 0.046(9) 0.021(6) 0.037(7) 0.006(5) 0.016(6) 0.018(6)
C55 0.033(4) 0.024(3) 0.019(3) 0.006(3) 0.001(3) 0.011(3)
C16 0.036(8) 0.031(7) 0.033(7) -0.006(6) 0.001(6) 0.010(6)
C43 0.030(7) 0.031(7) 0.021(6) 0.007(5) 0.004(5) 0.004(6)
C60 0.014(6) 0.017(6) 0.026(6) 0.003(5) 0.004(5) -0.003(4)
C58 0.032(3) 0.024(3) 0.020(3) 0.006(2) 0.000(3) 0.008(3)
C17 0.024(7) 0.013(6) 0.035(7) 0.001(5) -0.001(6) -0.006(5)
C41 0.055(10) 0.035(8) 0.038(8) -0.017(6) -0.019(8) 0.018(7)
C35 0.018(5) 0.053(6) 0.046(6) 0.030(5) 0.012(5) 0.015(4)
C49 0.013(6) 0.028(6) 0.018(6) 0.000(5) 0.005(5) -0.001(5)
C18 0.039(3) 0.063(4) 0.030(3) -0.003(3) 0.010(3) 0.013(3)
C54 0.025(7) 0.024(6) 0.030(7) 0.004(5) 0.009(5) 0.015(5)
C38 0.030(5) 0.045(6) 0.028(5) 0.019(4) 0.010(4) 0.022(4)
C40 0.069(11) 0.058(10) 0.020(7) 0.005(6) 0.002(7) 0.050(9)
C30 0.016(6) 0.038(8) 0.036(7) -0.002(6) 0.007(6) 0.003(5)
C27 0.020(5) 0.025(5) 0.022(5) 0.003(4) 0.002(4) 0.007(4)
C23 0.031(5) 0.019(5) 0.016(5) 0.004(4) 0.006(4) 0.003(4)
C19 0.039(3) 0.064(4) 0.031(3) -0.004(3) 0.010(3) 0.013(3)
C20 0.039(3) 0.064(4) 0.031(3) -0.004(3) 0.011(3) 0.013(3)
C21 0.039(3) 0.064(4) 0.031(3) -0.004(3) 0.011(3) 0.013(3)
C22 0.039(3) 0.063(4) 0.031(3) -0.003(3) 0.011(3) 0.013(3)
C14 0.019(7) 0.045(8) 0.051(9) 0.008(7) -0.001(6) 0.014(6)
C15 0.020(7) 0.026(7) 0.059(10) 0.007(6) -0.008(6) 0.004(5)
C62 0.038(8) 0.012(6) 0.046(8) 0.011(5) 0.020(6) 0.005(5)
C59 0.030(4) 0.022(3) 0.018(3) 0.008(3) 0.000(3) 0.010(3)
C37 0.029(5) 0.061(6) 0.030(5) 0.020(5) 0.014(4) 0.023(5)
C33 0.024(5) 0.032(5) 0.027(5) 0.017(4) 0.010(4) 0.020(4)
C46 0.033(7) 0.010(5) 0.031(7) 0.011(5) -0.001(6) -0.002(5)

loop_
_atom_type_symbol
_atom_type_description
_atom_type_scat_dispersion_real
_atom_type_scat_dispersion_imag
_atom_type_scat_source
C C 0.0033 0.0016 'International Tables Vol C Tables 4.2.6.8 and 6.1.1.4'
H H 0.0000 0.0000 'International Tables Vol C Tables 4.2.6.8 and 6.1.1.4'
Cl Cl 0.1484 0.1585 'International Tables Vol C Tables 4.2.6.8 and 6.1.1.4'
N N 0.0061 0.0033 'International Tables Vol C Tables 4.2.6.8 and 6.1.1.4'
O O 0.0106 0.0060 'International Tables Vol C Tables 4.2.6.8 and 6.1.1.4'
Os Os -1.2165 7.6030 'International Tables Vol C Tables 4.2.6.8 and 6.1.1.4'

loop_
_geom_angle_atom_site_label_1
_geom_angle_atom_site_label_2
_geom_angle_atom_site_label_3
_geom_angle
O3 Os2 O4 88.0(3)
O3 Os2 N8 88.2(3)
O4 Os2 N8 90.2(3)
O3 Os2 N6 169.9(3)
O4 Os2 N6 90.2(3)
N8 Os2 N6 101.8(4)
O3 Os2 N5 91.6(3)
O4 Os2 N5 91.4(3)
N8 Os2 N5 178.3(4)
N6 Os2 N5 78.5(4)
O3 Os2 N7 93.6(3)
O4 Os2 N7 168.9(3)
N8 Os2 N7 78.8(4)
N6 Os2 N7 90.1(3)
N5 Os2 N7 99.6(3)
O1 Os1 O2 89.5(3)
O1 Os1 N2 171.8(4)
O2 Os1 N2 92.6(4)
O1 Os1 N1 92.6(4)
O2 Os1 N1 91.1(3)
N2 Os1 N1 79.4(5)
O1 Os1 N4 90.4(3)
O2 Os1 N4 91.8(3)
N2 Os1 N4 97.5(4)
N1 Os1 N4 175.8(4)
O1 Os1 N3 91.1(3)
O2 Os1 N3 170.4(3)
N2 Os1 N3 88.2(5)
N1 Os1 N3 98.4(4)
N4 Os1 N3 78.6(4)
O12 Cl1 O10 109.5(6)
O12 Cl1 O9 109.3(6)
O10 Cl1 O9 110.4(6)
O12 Cl1 O11 108.0(7)
O10 Cl1 O11 110.8(6)
O9 Cl1 O11 108.7(6)
O6 Cl87 O5 110.8(6)
O6 Cl87 O7 107.9(5)
O5 Cl87 O7 110.0(6)
O6 Cl87 O8 109.5(7)
O5 Cl87 O8 109.6(6)
O7 Cl87 O8 109.1(7)
C12 O2 Os1 118.1(6)
C1 O1 Os1 119.5(6)
C44 O4 Os2 119.0(7)
C33 O3 Os2 122.7(7)
C22 N2 C18 118.5(12)
C22 N2 Os1 124.9(10)
C18 N2 Os1 116.3(10)
C17 N1 C13 117.1(10)
C17 N1 Os1 115.6(8)
C13 N1 Os1 126.9(8)
C23 N3 C27 119.8(10)
C23 N3 Os1 124.7(8)
C27 N3 Os1 115.5(7)
C32 N4 C28 120.1(10)
C32 N4 Os1 124.2(8)
C28 N4 Os1 115.7(8)
C54 N6 C50 117.8(11)
C54 N6 Os2 125.5(8)
C50 N6 Os2 116.6(8)
C45 N5 C49 118.7(9)
C45 N5 Os2 124.3(7)
C49 N5 Os2 117.0(8)
C64 N8 C60 118.6(10)
C64 N8 Os2 124.9(7)
C60 N8 Os2 116.0(8)
C55 N7 C59 118.6(9)
C55 N7 Os2 125.7(8)
C59 N7 Os2 115.7(7)
O1 C1 C2 120.5(10)
O1 C1 C6 119.9(10)
C2 C1 C6 119.6(10)
C4 C5 C6 121.9(12)
C4 C5 H5 119.1
C6 C5 H5 119.1
C39 C44 O4 118.9(10)
C39 C44 C43 122.3(11)
O4 C44 C43 118.6(11)
N4 C28 C29 120.3(11)
N4 C28 C27 115.5(11)
C29 C28 C27 124.2(11)
C7 C8 C9 121.7(11)
C7 C8 H8 119.2
C9 C8 H8 119.2
N8 C64 C63 122.0(11)
N8 C64 H64 119.0
C63 C64 H64 119.0
C2 C3 C4 119.4(11)
C2 C3 H3 120.3
C4 C3 H3 120.3
C53 C52 C51 120.1(11)
C53 C52 H52 120.0
C51 C52 H52 120.0
C5 C6 C1 117.7(11)
C5 C6 C7 120.3(10)
C1 C6 C7 121.9(10)
C55 C56 C57 119.5(11)
C55 C56 H56 120.3
C57 C56 H56 120.3
C58 C57 C56 117.4(11)
C58 C57 H57 121.3
C56 C57 H57 121.3
C8 C7 C12 117.9(10)
C8 C7 C6 122.5(10)
C12 C7 C6 119.6(10)
C32 C31 C30 119.6(12)
C32 C31 H31 120.2
C30 C31 H31 120.2
C25 C26 C27 120.5(12)
C25 C26 H26 119.8
C27 C26 H26 119.8
C64 C63 C62 120.5(11)
C64 C63 H63 119.7
C62 C63 H63 119.7
C5 C4 C3 119.6(12)
C5 C4 H4 120.2
C3 C4 H4 120.2
C30 C29 C28 118.6(12)
C30 C29 H29 120.7
C28 C29 H29 120.7
N5 C45 C46 121.5(11)
N5 C45 H45 119.2
C46 C45 H45 119.2
C48 C47 C46 117.8(11)
C48 C47 H47 121.1
C46 C47 H47 121.1
C31 C32 N4 120.6(12)
C31 C32 H32 119.7
N4 C32 H32 119.7
C52 C53 C54 119.0(12)
C52 C53 H53 120.5
C54 C53 H53 120.5
C41 C42 C43 123.4(13)
C41 C42 H42 118.3
C43 C42 H42 118.3
C10 C9 C8 119.7(11)
C10 C9 H9 120.2
C8 C9 H9 120.2
C47 C48 C49 120.7(12)
C47 C48 H48 119.7
C49 C48 H48 119.7
C35 C34 C33 120.4(13)
C35 C34 H34 119.8
C33 C34 H34 119.8
C10 C11 C12 120.4(11)
C10 C11 H11 119.8
C12 C11 H11 119.8
O2 C12 C11 120.7(10)
O2 C12 C7 119.9(10)
C11 C12 C7 119.4(11)
C3 C2 C1 121.6(11)
C3 C2 H2 119.2
C1 C2 H2 119.2
C23 C24 C25 120.1(12)
C23 C24 H24 120.0
C25 C24 H24 120.0
C60 C61 C62 121.3(11)
C60 C61 H61 119.4
C62 C61 H61 119.4
C50 C51 C52 119.2(11)
C50 C51 H51 120.4
C52 C51 H51 120.4
C24 C25 C26 120.4(11)
C24 C25 H25 119.8
C26 C25 H25 119.8
C35 C36 C37 118.7(13)
C35 C36 H36 120.7
C37 C36 H36 120.7
C51 C50 N6 122.3(11)
C51 C50 C49 123.8(11)
N6 C50 C49 113.9(11)
N1 C13 C14 122.2(12)
N1 C13 H13 118.9
C14 C13 H13 118.9
C9 C10 C11 121.0(11)
C9 C10 H10 119.5
C11 C10 H10 119.5
C44 C39 C40 117.5(13)
C44 C39 C38 122.7(11)
C40 C39 C38 119.7(13)
N7 C55 C56 122.4(11)
N7 C55 H55 118.8
C56 C55 H55 118.8
C15 C16 C17 116.4(12)
C15 C16 H16 121.8
C17 C16 H16 121.8
C42 C43 C44 117.9(13)
C42 C43 H43 121.0
C44 C43 H43 121.0
C61 C60 N8 120.3(11)
C61 C60 C59 125.0(11)
N8 C60 C59 114.7(10)
C57 C58 C59 122.5(12)
C57 C58 H58 118.8
C59 C58 H58 118.8
N1 C17 C16 123.6(12)
N1 C17 C18 114.8(11)
C16 C17 C18 121.4(12)
C42 C41 C40 117.6(13)
C42 C41 H41 121.2
C40 C41 H41 121.2
C36 C35 C34 120.5(13)
C36 C35 H35 119.7
C34 C35 H35 119.7
N5 C49 C48 121.3(11)
N5 C49 C50 113.8(10)
C48 C49 C50 124.8(11)
N2 C18 C19 120.3(14)
N2 C18 C17 113.5(12)
C19 C18 C17 126.2(14)
N6 C54 C53 121.6(11)
N6 C54 H54 119.2
C53 C54 H54 119.2
C37 C38 C33 118.7(13)
C37 C38 C39 119.7(12)
C33 C38 C39 121.6(11)
C39 C40 C41 121.2(14)
C39 C40 H40 119.4
C41 C40 H40 119.4
C29 C30 C31 120.9(12)
C29 C30 H30 119.6
C31 C30 H30 119.6
N3 C27 C26 118.3(11)
N3 C27 C28 114.5(10)
C26 C27 C28 127.1(11)
C24 C23 N3 120.9(12)
C24 C23 H23 119.6
N3 C23 H23 119.6
C18 C19 C20 119.6(14)
C18 C19 H19 120.2
C20 C19 H19 120.2
C21 C20 C19 119.3(14)
C21 C20 H20 120.3
C19 C20 H20 120.3
C22 C21 C20 118.8(15)
C22 C21 H21 120.6
C20 C21 H21 120.6
C21 C22 N2 123.3(15)
C21 C22 H22 118.3
N2 C22 H22 118.3
C13 C14 C15 118.8(13)
C13 C14 H14 120.6
C15 C14 H14 120.6
C14 C15 C16 121.5(13)
C14 C15 H15 119.2
C16 C15 H15 119.2
C63 C62 C61 117.3(11)
C63 C62 H62 121.4
C61 C62 H62 121.4
N7 C59 C58 119.6(10)
N7 C59 C60 114.5(10)
C58 C59 C60 125.9(11)
C36 C37 C38 122.4(14)
C36 C37 H37 118.8
C38 C37 H37 118.8
O3 C33 C38 121.1(11)
O3 C33 C34 119.4(11)
C38 C33 C34 119.3(11)
C45 C46 C47 119.9(12)
C45 C46 H46 120.0
C47 C46 H46 120.0
Cl3S C2S Cl2S 116(2)
Cl3S C2S Cl1S 100.2(19)
Cl2S C2S Cl1S 104.6(19)
Cl3S C2S H2SA 111.8
Cl2S C2S H2SA 111.8
Cl1S C2S H2SA 111.8

loop_
_geom_bond_atom_site_label_1
_geom_bond_atom_site_label_2
_geom_bond_distance
Os2 O3 2.002(8)
Os2 O4 2.003(7)
Os2 N8 2.047(9)
Os2 N6 2.055(10)
Os2 N5 2.061(9)
Os2 N7 2.067(9)
Os1 O1 2.008(7)
Os1 O2 2.018(7)
Os1 N2 2.037(11)
Os1 N1 2.056(9)
Os1 N4 2.057(9)
Os1 N3 2.068(9)
Cl1 O12 1.437(10)
Cl1 O10 1.446(10)
Cl1 O9 1.451(9)
Cl1 O11 1.453(10)
Cl87 O6 1.431(10)
Cl87 O5 1.432(9)
Cl87 O7 1.444(10)
Cl87 O8 1.450(10)
O2 C12 1.355(14)
O1 C1 1.389(13)
O4 C44 1.387(14)
O3 C33 1.356(13)
N2 C22 1.369(19)
N2 C18 1.372(19)
N1 C17 1.352(15)
N1 C13 1.357(15)
N3 C23 1.373(15)
N3 C27 1.389(15)
N4 C32 1.372(15)
N4 C28 1.378(15)
N6 C54 1.353(15)
N6 C50 1.378(15)
N5 C45 1.326(15)
N5 C49 1.366(14)
N8 C64 1.343(14)
N8 C60 1.381(14)
N7 C55 1.352(14)
N7 C59 1.375(15)
C1 C2 1.395(16)
C1 C6 1.412(16)
C5 C4 1.378(18)
C5 C6 1.399(15)
C5 H5 0.9500
C44 C39 1.385(18)
C44 C43 1.395(17)
C28 C29 1.385(17)
C28 C27 1.441(16)
C8 C7 1.390(16)
C8 C9 1.411(17)
C8 H8 0.9500
C64 C63 1.365(16)
C64 H64 0.9500
C3 C2 1.366(16)
C3 C4 1.402(19)
C3 H3 0.9500
C52 C53 1.365(17)
C52 C51 1.379(17)
C52 H52 0.9500
C6 C7 1.471(16)
C56 C55 1.363(16)
C56 C57 1.409(17)
C56 H56 0.9500
C57 C58 1.350(17)
C57 H57 0.9500
C7 C12 1.432(16)
C31 C32 1.352(19)
C31 C30 1.39(2)
C31 H31 0.9500
C26 C25 1.365(18)
C26 C27 1.392(17)
C26 H26 0.9500
C63 C62 1.377(18)
C63 H63 0.9500
C4 H4 0.9500
C29 C30 1.372(17)
C29 H29 0.9500
C45 C46 1.389(15)
C45 H45 0.9500
C47 C48 1.359(18)
C47 C46 1.391(18)
C47 H47 0.9500
C32 H32 0.9500
C53 C54 1.396(17)
C53 H53 0.9500
C42 C41 1.35(2)
C42 C43 1.395(19)
C42 H42 0.9500
C9 C10 1.355(16)
C9 H9 0.9500
C48 C49 1.373(17)
C48 H48 0.9500
C34 C35 1.400(17)
C34 C33 1.403(17)
C34 H34 0.9500
C11 C10 1.393(16)
C11 C12 1.404(16)
C11 H11 0.9500
C2 H2 0.9500
C24 C23 1.357(16)
C24 C25 1.359(19)
C24 H24 0.9500
C61 C60 1.356(16)
C61 C62 1.393(18)
C61 H61 0.9500
C51 C50 1.357(17)
C51 H51 0.9500
C25 H25 0.9500
C36 C35 1.37(2)
C36 C37 1.39(2)
C36 H36 0.9500
C50 C49 1.492(17)
C13 C14 1.363(18)
C13 H13 0.9500
C10 H10 0.9500
C39 C40 1.414(18)
C39 C38 1.502(19)
C55 H55 0.9500
C16 C15 1.372(19)
C16 C17 1.386(18)
C16 H16 0.9500
C43 H43 0.9500
C60 C59 1.464(16)
C58 C59 1.377(16)
C58 H58 0.9500
C17 C18 1.50(2)
C41 C40 1.43(2)
C41 H41 0.9500
C35 H35 0.9500
C18 C19 1.392(19)
C54 H54 0.9500
C38 C37 1.394(17)
C38 C33 1.395(18)
C40 H40 0.9500
C30 H30 0.9500
C23 H23 0.9500
C19 C20 1.40(2)
C19 H19 0.9500
C20 C21 1.39(2)
C20 H20 0.9500
C21 C22 1.352(19)
C21 H21 0.9500
C22 H22 0.9500
C14 C15 1.37(2)
C14 H14 0.9500
C15 H15 0.9500
C62 H62 0.9500
C37 H37 0.9500
C46 H46 0.9500
Cl2S C2S 1.73(3)
Cl3S C2S 1.61(3)
C2S Cl1S 1.94(3)
C2S H2SA 1.0000

loop_
_geom_hbond_atom_site_label_D
_geom_hbond_atom_site_label_H
_geom_hbond_atom_site_label_A
_geom_hbond_distance_DH
_geom_hbond_distance_HA
_geom_hbond_distance_DA
_geom_hbond_angle_DHA
_geom_hbond_site_symmetry_A
C63 H63 O6 0.95 2.39 3.333(14) 171.4 2_565
C4 H4 O6 0.95 2.54 3.385(16) 148.7 2
C26 H26 O8 0.95 2.32 3.166(17) 148.7 2_565
C29 H29 O8 0.95 2.51 3.416(17) 159.0 2_565
C20 H20 O11 0.95 2.39 3.130(18) 134.4 2_666
C46 H46 O11 0.95 2.56 3.225(16) 127.6 2_675
